data_2217512
loop_
_publ_author_name
'Tan, Sheng'
'Feng, Guang-Bin'
'Chen, Xue-Jun '
'Shang, Zhen-Hua'

_publ_section_title
;
 3-Chloro-5-(trifluoromethyl)pyridin-2-amine
;
_journal_coeditor_code HB2620
_journal_issue 2
_journal_name_full 'Acta Crystallographica Section E'
_journal_page_first o430
_journal_page_last o430
_journal_paper_doi 10.1107/S1600536807060205
_journal_volume 64
_journal_year 2008
_chemical_formula_iupac 'C6 H4 Cl F3 N2'
_chemical_formula_moiety 'C6 H4 Cl F3 N2'
_chemical_formula_sum 'C6 H4 Cl F3 N2'
_chemical_formula_weight 196.56
_chemical_melting_point .145E-143
_chemical_name_systematic
;
3-Chloro-5-(trifluoromethyl)pyridin-2-amine
;
_space_group_IT_number 14
_symmetry_cell_setting monoclinic
_symmetry_space_group_name_Hall '-P 2yn'
_symmetry_space_group_name_H-M 'P 1 21/n 1'
_atom_sites_solution_hydrogens geom
_atom_sites_solution_primary direct
_atom_sites_solution_secondary difmap
_cell_angle_alpha 90.00
_cell_angle_beta 100.19(4)
_cell_angle_gamma 90.00
_cell_formula_units_Z 4
_cell_length_a 5.8010(10)
_cell_length_b 17.978(5)
_cell_length_c 7.578(2)
_cell_measurement_reflns_used 1210
_cell_measurement_temperature 294(2)
_cell_measurement_theta_max 25.87
_cell_measurement_theta_min 2.91
_cell_volume 777.8(3)
_computing_cell_refinement 'SAINT (Bruker, 1997)'
_computing_data_collection 'SMART (Bruker, 1997)'
_computing_data_reduction SAINT
_computing_molecular_graphics 'SHELXTL (Bruker, 1997)'
_computing_publication_material SHELXTL
_computing_structure_refinement 'SHELXL97 (Sheldrick, 1997)'
_computing_structure_solution 'SHELXS97 (Sheldrick, 1997)'
_diffrn_ambient_temperature 294(2)
_diffrn_measured_fraction_theta_full 1.000
_diffrn_measured_fraction_theta_max 1.000
_diffrn_measurement_device_type 'Bruker SMART CCD'
_diffrn_measurement_method \w
_diffrn_radiation_monochromator graphite
_diffrn_radiation_source 'fine-focus sealed tube'
_diffrn_radiation_type MoK\a
_diffrn_radiation_wavelength 0.71073
_diffrn_reflns_av_R_equivalents 0.0536
_diffrn_reflns_av_sigmaI/netI 0.0549
_diffrn_reflns_limit_h_max 6
_diffrn_reflns_limit_h_min -5
_diffrn_reflns_limit_k_max 20
_diffrn_reflns_limit_k_min -21
_diffrn_reflns_limit_l_max 5
_diffrn_reflns_limit_l_min -9
_diffrn_reflns_number 3820
_diffrn_reflns_theta_full 25.02
_diffrn_reflns_theta_max 25.02
_diffrn_reflns_theta_min 2.27
_exptl_absorpt_coefficient_mu 0.485
_exptl_absorpt_correction_T_max 0.909
_exptl_absorpt_correction_T_min 0.893
_exptl_absorpt_correction_type multi-scan
_exptl_absorpt_process_details '(SADABS; Bruker, 1997)'
_exptl_crystal_colour colourless
_exptl_crystal_density_diffrn 1.678
_exptl_crystal_density_method 'not measured'
_exptl_crystal_description block
_exptl_crystal_F_000 392
_exptl_crystal_size_max 0.24
_exptl_crystal_size_mid 0.22
_exptl_crystal_size_min 0.20
_refine_diff_density_max 0.224
_refine_diff_density_min -0.178
_refine_ls_extinction_method none
_refine_ls_goodness_of_fit_ref 1.015
_refine_ls_hydrogen_treatment mixed
_refine_ls_matrix_type full
_refine_ls_number_parameters 145
_refine_ls_number_reflns 1368
_refine_ls_number_restraints 39
_refine_ls_restrained_S_all 1.117
_refine_ls_R_factor_all 0.0798
_refine_ls_R_factor_gt 0.0487
_refine_ls_shift/su_max 0.001
_refine_ls_shift/su_mean 0.000
_refine_ls_structure_factor_coef Fsqd
_refine_ls_weighting_details 'calc w=1/[\s^2^(Fo^2^)+(0.0614P)^2^+0.3792P] where P=(Fo^2^+2Fc^2^)/3'
_refine_ls_weighting_scheme calc
_refine_ls_wR_factor_gt 0.1161
_refine_ls_wR_factor_ref 0.1372
_reflns_number_gt 904
_reflns_number_total 1368
_reflns_threshold_expression I>2\s(I)
_cod_data_source_file hb2620.cif
_cod_data_source_block I
_cod_depositor_comments
;
The following automatic conversions were performed:
'_symmetry_cell_setting' value 'Monoclinic' changed to 'monoclinic'
according to '/home/saulius/struct/CIF-dictionaries/cif_core.dic'
dictionary named 'cif_core.dic' version 2.4.1 from 2010-06-29.

Automatic conversion script
Id: cif_fix_enum 1527 2010-12-29 10:47:43Z saulius 

The following automatic conversions were performed:

'_symmetry_cell_setting' value 'Monoclinic' changed to 'monoclinic'
according to /home/saulius/struct/CIF-dictionaries/cif_core.dic
dictionary named 'cif_core.dic' version 2.4.1 from 2010-06-29.

Automatic conversion script
Id: cif_fix_values 1715 2011-07-08 13:25:40Z adriana 
;
_cod_original_sg_symbol_H-M 'P 21/n'
_cod_database_code 2217512
_cod_database_fobs_code 2217512

loop_
_symmetry_equiv_pos_as_xyz
'x, y, z'
'-x+1/2, y+1/2, -z+1/2'
'-x, -y, -z'
'x-1/2, -y-1/2, z-1/2'

loop_
_atom_site_type_symbol
_atom_site_label
_atom_site_fract_x
_atom_site_fract_y
_atom_site_fract_z
_atom_site_U_iso_or_equiv
_atom_site_adp_type
_atom_site_calc_flag
_atom_site_refinement_flags
_atom_site_occupancy
_atom_site_disorder_assembly
_atom_site_disorder_group
Cl Cl1 0.19339(18) 0.59163(5) 0.35440(14) 0.0682(4) Uani d . 1 . .
F F1 0.075(2) 0.2514(7) 0.3252(15) 0.117(4) Uani d PU 0.683(14) A 1
F F2 0.2861(13) 0.2807(3) 0.1285(11) 0.108(2) Uani d PU 0.683(14) A 1
F F3 0.4036(17) 0.3071(3) 0.3974(16) 0.131(4) Uani d PU 0.683(14) A 1
F F1' 0.078(4) 0.2487(13) 0.256(3) 0.097(6) Uani d PU 0.317(14) A 2
F F2' 0.392(4) 0.2973(9) 0.246(4) 0.127(6) Uani d PU 0.317(14) A 2
F F3' 0.267(3) 0.3002(6) 0.4870(18) 0.107(5) Uani d PU 0.317(14) A 2
N N1 -0.2580(5) 0.44234(16) 0.1206(4) 0.0537(8) Uani d . 1 . .
N N2 -0.2851(6) 0.56838(18) 0.1481(5) 0.0658(9) Uani d D 1 . .
C C1 -0.1364(6) 0.3800(2) 0.1569(5) 0.0548(9) Uani d . 1 . .
H H1 -0.2072 0.3355 0.1145 0.066 Uiso calc R 1 . .
C C2 0.0859(6) 0.3770(2) 0.2526(5) 0.0540(9) Uani d . 1 A .
C C3 0.1917(6) 0.4434(2) 0.3143(5) 0.0540(9) Uani d . 1 . .
H H3 0.3441 0.4439 0.3781 0.065 Uiso calc R 1 . .
C C4 0.0705(6) 0.50724(19) 0.2804(4) 0.0460(8) Uani d . 1 . .
C C5 -0.1582(6) 0.50666(18) 0.1823(4) 0.0468(9) Uani d . 1 . .
C C6 0.2091(10) 0.3053(3) 0.2854(8) 0.0837(15) Uani d . 1 . .
H H2A -0.230(5) 0.6135(10) 0.181(5) 0.070(13) Uiso d D 1 . .
H H2B -0.426(4) 0.5678(18) 0.078(4) 0.076(13) Uiso d D 1 . .

loop_
_atom_site_aniso_label
_atom_site_aniso_U_11
_atom_site_aniso_U_22
_atom_site_aniso_U_33
_atom_site_aniso_U_12
_atom_site_aniso_U_13
_atom_site_aniso_U_23
Cl1 0.0704(7) 0.0546(6) 0.0765(7) -0.0139(5) 0.0049(5) -0.0129(5)
F1 0.143(5) 0.074(5) 0.141(7) 0.016(4) 0.037(6) 0.046(5)
F2 0.132(4) 0.077(3) 0.116(5) 0.042(3) 0.027(4) -0.011(3)
F3 0.120(5) 0.092(3) 0.150(6) 0.039(3) -0.065(5) -0.017(4)
F1' 0.110(9) 0.053(7) 0.115(10) 0.006(6) -0.014(8) -0.012(8)
F2' 0.114(9) 0.123(8) 0.153(11) 0.054(7) 0.052(9) 0.024(8)
F3' 0.135(9) 0.077(6) 0.097(7) 0.039(6) -0.009(7) 0.020(5)
N1 0.0483(17) 0.0481(17) 0.0600(19) -0.0008(14) -0.0036(14) -0.0038(14)
N2 0.060(2) 0.0489(19) 0.082(2) 0.0067(17) -0.0063(18) -0.0031(17)
C1 0.058(2) 0.046(2) 0.059(2) -0.0055(18) 0.0029(18) -0.0059(16)
C2 0.055(2) 0.049(2) 0.055(2) 0.0041(18) 0.0020(18) 0.0006(16)
C3 0.046(2) 0.059(2) 0.054(2) 0.0014(18) -0.0015(16) -0.0009(17)
C4 0.048(2) 0.048(2) 0.0419(19) -0.0069(16) 0.0080(16) -0.0039(15)
C5 0.052(2) 0.0460(19) 0.0430(19) 0.0037(17) 0.0091(16) 0.0007(15)
C6 0.076(4) 0.060(3) 0.105(4) 0.000(3) -0.012(3) 0.002(3)

loop_
_atom_type_symbol
_atom_type_description
_atom_type_scat_dispersion_real
_atom_type_scat_dispersion_imag
_atom_type_scat_source
C C 0.0033 0.0016 'International Tables Vol C Tables 4.2.6.8 and 6.1.1.4'
H H 0.0000 0.0000 'International Tables Vol C Tables 4.2.6.8 and 6.1.1.4'
N N 0.0061 0.0033 'International Tables Vol C Tables 4.2.6.8 and 6.1.1.4'
F F 0.0171 0.0103 'International Tables Vol C Tables 4.2.6.8 and 6.1.1.4'
Cl Cl 0.1484 0.1585 'International Tables Vol C Tables 4.2.6.8 and 6.1.1.4'

loop_
_geom_angle_atom_site_label_1
_geom_angle_atom_site_label_2
_geom_angle_atom_site_label_3
_geom_angle
C1 N1 C5 118.4(3)
C5 N2 H2A 123(2)
C5 N2 H2B 121(2)
H2A N2 H2B 115.1(19)
N1 C1 C2 124.1(3)
N1 C1 H1 117.9
C2 C1 H1 117.9
C1 C2 C3 117.8(3)
C1 C2 C6 120.6(4)
C3 C2 C6 121.6(4)
C4 C3 C2 119.0(4)
C4 C3 H3 120.5
C2 C3 H3 120.5
C3 C4 C5 120.5(3)
C3 C4 Cl1 121.0(3)
C5 C4 Cl1 118.4(3)
N2 C5 N1 117.5(3)
N2 C5 C4 122.4(3)
N1 C5 C4 120.1(3)
F2' C6 F1' 113.8(16)
F2' C6 F3 55.6(11)
F1' C6 F3 124.4(11)
F2' C6 F1 125.0(11)
F1' C6 F1 23.6(11)
F3 C6 F1 110.7(8)
F2' C6 F2 46.1(14)
F1' C6 F2 82.5(11)
F3 C6 F2 101.0(7)
F1 C6 F2 104.5(7)
F2' C6 C2 120.2(8)
F1' C6 C2 114.6(12)
F3 C6 C2 115.6(5)
F1 C6 C2 113.4(8)
F2 C6 C2 110.4(5)
F2' C6 F3' 101.6(12)
F1' C6 F3' 98.5(10)
F3 C6 F3' 47.3(6)
F1 C6 F3' 75.9(8)
F2 C6 F3' 141.9(7)
C2 C6 F3' 103.8(6)

loop_
_geom_bond_atom_site_label_1
_geom_bond_atom_site_label_2
_geom_bond_distance
Cl1 C4 1.727(5)
F1 C6 1.311(13)
F2 C6 1.414(9)
F3 C6 1.287(7)
F1' C6 1.27(2)
F2' C6 1.162(14)
F3' C6 1.508(15)
N1 C1 1.327(5)
N1 C5 1.340(5)
N2 C5 1.332(5)
N2 H2A 0.891(11)
N2 H2B 0.895(11)
C1 C2 1.364(6)
C1 H1 0.9300
C2 C3 1.385(6)
C2 C6 1.474(6)
C3 C4 1.347(5)
C3 H3 0.9300
C4 C5 1.401(6)

loop_
_geom_hbond_atom_site_label_D
_geom_hbond_atom_site_label_H
_geom_hbond_atom_site_label_A
_geom_hbond_site_symmetry_A
_geom_hbond_distance_DH
_geom_hbond_distance_HA
_geom_hbond_distance_DA
_geom_hbond_angle_DHA
N2 H2A Cl1 . 0.89(2) 2.60(3) 2.965(9) 105.3(19)
N2 H2B N1 3_465 0.89(3) 2.16(3) 3.049(9) 171(3)

loop_
_geom_torsion_atom_site_label_1
_geom_torsion_atom_site_label_2
_geom_torsion_atom_site_label_3
_geom_torsion_atom_site_label_4
_geom_torsion
C5 N1 C1 C2 -0.5(5)
N1 C1 C2 C3 -0.6(6)
N1 C1 C2 C6 -179.5(4)
C1 C2 C3 C4 1.2(5)
C6 C2 C3 C4 -179.9(4)
C2 C3 C4 C5 -0.8(5)
C2 C3 C4 Cl1 179.9(3)
C1 N1 C5 N2 -178.4(3)
C1 N1 C5 C4 0.9(5)
C3 C4 C5 N2 179.0(3)
Cl1 C4 C5 N2 -1.6(5)
C3 C4 C5 N1 -0.3(5)
Cl1 C4 C5 N1 179.1(2)
C1 C2 C6 F2' 125.8(19)
C3 C2 C6 F2' -53(2)
C1 C2 C6 F1' -15.4(13)
C3 C2 C6 F1' 165.7(12)
C1 C2 C6 F3 -170.6(9)
C3 C2 C6 F3 10.5(11)
C1 C2 C6 F1 -41.3(9)
C3 C2 C6 F1 139.8(7)
C1 C2 C6 F2 75.5(6)
C3 C2 C6 F2 -103.3(6)
C1 C2 C6 F3' -121.6(9)
C3 C2 C6 F3' 59.5(10)
